data_7038572
loop_
_publ_author_name
'M\"akel\"a, T'
'Rissanen, K.'

_publ_section_title
;
 Ion pair complexes and anion binding in the solution of a ditopic
 receptor.
;
_journal_issue 15
_journal_name_full 'Dalton transactions (Cambridge, England : 2003)'
_journal_page_first 6481
_journal_page_last 6490
_journal_paper_doi 10.1039/c6dt00414h
_journal_volume 45
_journal_year 2016
_chemical_formula_moiety 'C56 H60 N12 O21.65 Rb, C H4 O, Cl, 0.35(O1)'
_chemical_formula_sum 'C57 H64 Cl N12 O23 Rb'
_chemical_formula_weight 1406.12
_chemical_name_systematic
;
 ?
;
_space_group_crystal_system triclinic
_space_group_IT_number 2
_space_group_name_Hall '-P 1'
_space_group_name_H-M_alt 'P -1'
_symmetry_space_group_name_Hall '-P 1'
_symmetry_space_group_name_H-M 'P -1'
_atom_sites_solution_hydrogens geom
_atom_sites_solution_primary direct
_audit_creation_date 2015-06-30
_audit_creation_method
;
Olex2 1.2
(compiled 2015.01.26 svn.r3150 for OlexSys, GUI svn.r4998)
;
_audit_update_record
;
2015-09-17 deposited with the CCDC.
2016-02-24 downloaded from the CCDC.
;
_cell_angle_alpha 91.9928(15)
_cell_angle_beta 92.1858(14)
_cell_angle_gamma 91.3214(13)
_cell_formula_units_Z 2
_cell_length_a 10.38455(15)
_cell_length_b 12.4289(2)
_cell_length_c 25.4568(5)
_cell_measurement_reflns_used 16473
_cell_measurement_temperature 123.01(10)
_cell_measurement_theta_max 76.2620
_cell_measurement_theta_min 4.2530
_cell_volume 3280.32(10)
_computing_cell_refinement
;
CrysAlisPro, Agilent Technologies,
Version 1.171.36.28 (release 01-02-2013 CrysAlis171 .NET)
(compiled Feb  1 2013,16:14:44)
;
_computing_data_collection
;
CrysAlisPro, Agilent Technologies,
Version 1.171.36.28 (release 01-02-2013 CrysAlis171 .NET)
(compiled Feb  1 2013,16:14:44)
;
_computing_data_reduction
;
CrysAlisPro, Agilent Technologies,
Version 1.171.36.28 (release 01-02-2013 CrysAlis171 .NET)
(compiled Feb  1 2013,16:14:44)
;
_computing_molecular_graphics 'Olex2 (Dolomanov et al., 2009)'
_computing_publication_material 'Olex2 (Dolomanov et al., 2009)'
_computing_structure_refinement 'ShelXL (Sheldrick, 2008)'
_computing_structure_solution 'ShelXS (Sheldrick, 2008)'
_diffrn_ambient_temperature 123.01(10)
_diffrn_detector_area_resol_mean 5.1977
_diffrn_measured_fraction_theta_full 0.991
_diffrn_measured_fraction_theta_max 0.991
_diffrn_measurement_details
;
  1 omega -114.00  -10.00   1.0000    4.0000
omega____ theta____ kappa____ phi______ frames
    -      -41.6176  -73.0000  134.0000 104

  2 omega  -96.00   -3.00   1.0000    4.0000
omega____ theta____ kappa____ phi______ frames
    -      -41.6176  125.0000    0.0000 93

  3 omega -126.00  -34.00   1.0000   22.0000
omega____ theta____ kappa____ phi______ frames
    -      -55.5000  -45.0000 -150.0000 92

  4 omega  -85.00   17.00   1.0000   22.0000
omega____ theta____ kappa____ phi______ frames
    -      -55.5000   61.0000    0.0000 102

  5 omega   40.00  141.00   1.0000   22.0000
omega____ theta____ kappa____ phi______ frames
    -      112.0000  -61.0000   90.0000 101

  6 omega   36.00  116.00   1.0000   22.0000
omega____ theta____ kappa____ phi______ frames
    -      112.0000 -111.0000  -90.0000 80

  7 omega   39.00   91.00   1.0000   22.0000
omega____ theta____ kappa____ phi______ frames
    -      112.0000  -30.0000  -60.0000 52

  8 omega  144.00  178.00   1.0000   22.0000
omega____ theta____ kappa____ phi______ frames
    -      112.0000   45.0000  -30.0000 34

  9 omega   36.00   67.00   1.0000   22.0000
omega____ theta____ kappa____ phi______ frames
    -      112.0000 -111.0000   90.0000 31

 10 omega   79.00  116.00   1.0000   22.0000
omega____ theta____ kappa____ phi______ frames
    -      112.0000 -111.0000   90.0000 37

 11 omega   87.00  122.00   1.0000   22.0000
omega____ theta____ kappa____ phi______ frames
    -      112.0000   45.0000  -30.0000 35

 12 omega   47.00   99.00   1.0000   22.0000
omega____ theta____ kappa____ phi______ frames
    -      112.0000  -45.0000 -150.0000 52

 13 omega   36.00  145.00   1.0000   22.0000
omega____ theta____ kappa____ phi______ frames
    -      112.0000  -77.0000  -30.0000 109

 14 omega   24.00  175.00   1.0000   22.0000
omega____ theta____ kappa____ phi______ frames
    -      112.0000    0.0000  150.0000 151
;
_diffrn_measurement_device_type 'SuperNova, Dual, Cu at zero, Atlas'
_diffrn_measurement_method '\w scans'
_diffrn_orient_matrix_UB_11 0.0981368000
_diffrn_orient_matrix_UB_12 0.0159257000
_diffrn_orient_matrix_UB_13 0.0467058000
_diffrn_orient_matrix_UB_21 -0.0649258000
_diffrn_orient_matrix_UB_22 0.1054923000
_diffrn_orient_matrix_UB_23 0.0164572000
_diffrn_orient_matrix_UB_31 -0.0905933000
_diffrn_orient_matrix_UB_32 -0.0633180000
_diffrn_orient_matrix_UB_33 0.0349287000
_diffrn_radiation_monochromator mirror
_diffrn_radiation_type CuK\a
_diffrn_radiation_wavelength 1.54184
_diffrn_reflns_av_R_equivalents 0.0273
_diffrn_reflns_av_unetI/netI 0.0249
_diffrn_reflns_Laue_measured_fraction_full 0.968
_diffrn_reflns_Laue_measured_fraction_max 0.991
_diffrn_reflns_limit_h_max 11
_diffrn_reflns_limit_h_min -13
_diffrn_reflns_limit_k_max 14
_diffrn_reflns_limit_k_min -15
_diffrn_reflns_limit_l_max 31
_diffrn_reflns_limit_l_min -28
_diffrn_reflns_number 21889
_diffrn_reflns_point_group_measured_fraction_full 0.968
_diffrn_reflns_point_group_measured_fraction_max 0.991
_diffrn_reflns_theta_full 67.684
_diffrn_reflns_theta_max 66.749
_diffrn_reflns_theta_min 3.477
_diffrn_source 'SuperNova (Cu) X-ray Source'
_exptl_absorpt_coefficient_mu 2.151
_exptl_absorpt_correction_T_max 0.685
_exptl_absorpt_correction_T_min 0.555
_exptl_absorpt_correction_type analytical
_exptl_absorpt_process_details
;
CrysAlisPro, Agilent Technologies,
Version 1.171.36.28 (release 01-02-2013 CrysAlis171 .NET)
(compiled Feb  1 2013,16:14:44)
Analytical numeric absorption correction using a multifaceted crystal
            model based on expressions derived by R.C. Clark & J.S. Reid.
(Clark, R. C. & Reid, J. S. (1995). Acta Cryst. A51, 887-897)
;
_exptl_crystal_colour yellow
_exptl_crystal_colour_primary yellow
_exptl_crystal_density_diffrn 1.424
_exptl_crystal_description block
_exptl_crystal_F_000 1456
_exptl_crystal_size_max 0.2498
_exptl_crystal_size_mid 0.2061
_exptl_crystal_size_min 0.1427
_refine_diff_density_max 0.924
_refine_diff_density_min -0.830
_refine_diff_density_rms 0.087
_refine_ls_extinction_method none
_refine_ls_goodness_of_fit_ref 1.125
_refine_ls_hydrogen_treatment constr
_refine_ls_matrix_type full
_refine_ls_number_parameters 891
_refine_ls_number_reflns 11512
_refine_ls_number_restraints 41
_refine_ls_restrained_S_all 1.129
_refine_ls_R_factor_all 0.0630
_refine_ls_R_factor_gt 0.0608
_refine_ls_shift/su_max 0.001
_refine_ls_shift/su_mean 0.000
_refine_ls_structure_factor_coef Fsqd
_refine_ls_weighting_details 'w=1/[\s^2^(Fo^2^)+(0.0488P)^2^+11.9901P] where P=(Fo^2^+2Fc^2^)/3'
_refine_ls_weighting_scheme calc
_refine_ls_wR_factor_gt 0.1541
_refine_ls_wR_factor_ref 0.1552
_reflns_Friedel_coverage 0.000
_reflns_number_gt 10977
_reflns_number_total 11512
_reflns_threshold_expression 'I > 2\s(I)'
_cod_data_source_file c6dt00414h2.cif
_cod_data_source_block R1_RbCl
_cod_depositor_comments 'Adding full bibliography for 7038560--7038573.cif.'
_cod_original_cell_volume 3280.31(10)
_cod_database_code 7038572
_shelxl_version_number 2014-3
_chemical_oxdiff_formula 'C28 H28 N6 O10 Rb1 Cl1'
_shelx_space_group_comment
;
The symmetry employed for this shelxl refinement is uniquely defined
by the following loop, which should always be used as a source of
symmetry information in preference to the above space-group names.
They are only intended as comments.
;
_reflns_odcompleteness_completeness 98.49
_reflns_odcompleteness_iscentric 1
_reflns_odcompleteness_theta 69.95
_olex2_refinement_description
;
1. Fixed Uiso
 At 1.2 times of:
  All C(H) groups, All C(H,H) groups, All C(H,H,H,H) groups, All N(H) groups
 At 1.5 times of:
  All C(H,H,H) groups, All O(H) groups
2. Restrained distances
 O9B-C25B = O9C-C25C
 1.42 with sigma of 0.01
 O9C-C24C = O9B-C24B
 1.42 with sigma of 0.01
 C23B-C24B
 1.52 with sigma of 0.02
 O9C-C25C = O9B-C25B = O9B-C24B = O8C-C23C = O8B-C23B = O10B-C26B = O10C-C26C =
  O10C-C27B = O10B-C27B
 1.42 with sigma of 0.01
 C23B-C24B = C26C-C25C = C26B-C25B
 1.5 with sigma of 0.01
3. Uiso/Uaniso restraints and constraints
Uanis(C24B) \\sim Ueq, Uanis(C24C) \\sim Ueq: with sigma of 0.01 and sigma for
terminal atoms of 0.02
Uanis(C23B) \\sim Ueq, Uanis(C23C) \\sim Ueq: with sigma of 0.01 and sigma for
terminal atoms of 0.02
Uanis(O9D) = Uanis(O9C) = Uanis(O9B)
Uanis(C25C) = Uanis(C25B)
Uanis(C22C) = Uanis(C22B)
Uanis(Cl1B) = Uanis(Cl1A)
Uanis(C24C) = Uanis(C24B)
Uanis(C23C) = Uanis(C23B)
Uanis(C26B) = Uanis(C26C)
4. Others
 Fixed Sof: H21A(0.5) H21B(0.5) H21C(0.5) H21D(0.5) H27A(0.5) H27B(0.5)
 H27C(0.5) H27D(0.5) O8B(0.5) O9B(0.35) O10B(0.5) C22B(0.5) H22C(0.5) H22D(0.5)
 C23B(0.5) H23C(0.5) H23D(0.5) C24B(0.5) H24C(0.5) H24D(0.5) C25B(0.5)
 H25C(0.5) H25D(0.5) C26B(0.5) H26C(0.5) H26D(0.5) O8C(0.5) O9C(0.3) O10C(0.5)
 C22C(0.5) H22E(0.5) H22F(0.5) C23C(0.5) H23E(0.5) H23F(0.5) C24C(0.5)
 H24E(0.5) H24F(0.5) C25C(0.5) H25E(0.5) H25F(0.5) C26C(0.5) H26E(0.5)
 H26F(0.5) Cl1B(0.05) O9D(0.35) Cl1A(0.95)
5.a Secondary CH2 refined with riding coordinates:
 C21A(H21E,H21F), C21B(H21A,H21B), C21B(H21C,H21D), C22A(H22A,H22B), C23A(H23A,
 H23B), C24A(H24A,H24B), C25A(H25A,H25B), C26A(H26A,H26B), C27A(H27E,H27F),
 C27B(H27A,H27B), C27B(H27C,H27D), C28A(H28C,H28D), C28B(H28A,H28B), C22B(H22C,
 H22D), C23B(H23C,H23D), C24B(H24C,H24D), C25B(H25C,H25D), C26B(H26C,H26D),
 C22C(H22E,H22F), C23C(H23E,H23F), C24C(H24E,H24F), C25C(H25E,H25F), C26C(H26E,
 H26F)
5.b Aromatic/amide H refined with riding coordinates:
 N1A(H1A), N1B(H1B), N2A(H2A), N2B(H2B), N3A(H3A), N3B(H3B), N4A(H4A),
 N4B(H4B), C4A(H4AA), C4B(H4BA), C5A(H5A), C5B(H5B), C7A(H7A), C7B(H7B),
 C8A(H8A), C8B(H8B), C10A(H10A), C10B(H10B), C11A(H11A), C11B(H11B), C13A(H13A),
  C13B(H13B), C14A(H14A), C14B(H14B), C17A(H17A), C17B(H17B), C20A(H20A),
 C20B(H20B)
5.c Idealised Me refined as rotating group:
 C29(H29A,H29B,H29C)
5.d Idealised tetrahedral OH refined as rotating group:
 O12(H12)
;
_olex2_date_sample_data_collection 15.7.2013
_olex2_submission_special_instructions 'No special instructions were received'

loop_
_space_group_symop_operation_xyz
'x, y, z'
'-x, -y, -z'

loop_
_atom_site_label
_atom_site_type_symbol
_atom_site_fract_x
_atom_site_fract_y
_atom_site_fract_z
_atom_site_U_iso_or_equiv
_atom_site_adp_type
_atom_site_occupancy
_atom_site_site_symmetry_order
_atom_site_calc_flag
_atom_site_refinement_flags_posn
_atom_site_refinement_flags_adp
_atom_site_refinement_flags_occupancy
_atom_site_disorder_assembly
_atom_site_disorder_group
Rb1 Rb 0.99850(3) 0.54422(3) 0.75831(2) 0.02538(11) Uani 1 1 d . . . . .
O1A O 0.4808(3) 0.8944(2) 0.89716(11) 0.0312(6) Uani 1 1 d . . . . .
O1B O 0.8175(3) 1.0355(2) 0.87208(11) 0.0299(6) Uani 1 1 d . . . . .
O2A O 0.4796(3) 0.9211(3) 0.65557(15) 0.0568(11) Uani 1 1 d . . . . .
O2B O 0.8453(3) 1.0644(2) 0.61461(11) 0.0280(6) Uani 1 1 d . . . . .
O3A O 0.1414(4) 1.1855(3) 1.08234(12) 0.0444(8) Uani 1 1 d . . . . .
O3B O 0.5316(3) 1.3573(3) 1.06233(12) 0.0461(8) Uani 1 1 d . . . . .
O4A O -0.0410(4) 1.1757(4) 1.03739(14) 0.0566(10) Uani 1 1 d . . . . .
O4B O 0.3765(4) 1.4151(3) 1.01365(13) 0.0510(9) Uani 1 1 d . . . . .
O5A O 0.2728(5) 1.1870(4) 0.43990(16) 0.0791(15) Uani 1 1 d . . . . .
O5B O 0.5605(3) 1.3732(3) 0.41944(13) 0.0512(9) Uani 1 1 d . . . . .
O6A O 0.0702(6) 1.1904(4) 0.45818(19) 0.0907(17) Uani 1 1 d . . . . .
O6B O 0.4028(3) 1.4322(2) 0.46359(12) 0.0359(7) Uani 1 1 d . . . . .
O7A O 0.7885(2) 0.6491(2) 0.81534(10) 0.0238(6) Uani 1 1 d . . . . .
O7B O 1.1049(3) 0.7743(2) 0.78848(10) 0.0245(6) Uani 1 1 d . . . . .
O8A O 0.8480(3) 0.4321(2) 0.83660(12) 0.0332(7) Uani 1 1 d . . . . .
O9A O 0.9730(3) 0.3122(2) 0.75533(11) 0.0302(6) Uani 1 1 d . . . . .
O10A O 0.8712(3) 0.4237(2) 0.66587(11) 0.0301(6) Uani 1 1 d . . . . .
O11A O 0.7260(3) 0.5770(2) 0.71752(11) 0.0328(7) Uani 1 1 d . . . . .
O11B O 1.0827(3) 0.7451(2) 0.68837(11) 0.0307(6) Uani 1 1 d . . . . .
N1A N 0.4332(3) 0.8999(3) 0.80819(13) 0.0263(7) Uani 1 1 d . . . . .
H1A H 0.3911 0.9366 0.7855 0.032 Uiso 1 1 calc R . . . .
N1B N 0.7453(3) 1.0242(3) 0.78545(12) 0.0222(6) Uani 1 1 d . . . . .
H1B H 0.6885 1.0506 0.7644 0.027 Uiso 1 1 calc R . . . .
N2A N 0.3218(3) 1.0025(3) 0.86451(13) 0.0267(7) Uani 1 1 d . . . . .
H2A H 0.2933 1.0288 0.8356 0.032 Uiso 1 1 calc R . . . .
N2B N 0.6305(3) 1.1163(2) 0.84554(12) 0.0223(6) Uani 1 1 d . . . . .
H2B H 0.5773 1.1190 0.8189 0.027 Uiso 1 1 calc R . . . .
N3A N 0.3650(3) 0.8196(3) 0.70931(13) 0.0263(7) Uani 1 1 d . . . . .
H3A H 0.2895 0.8019 0.7193 0.032 Uiso 1 1 calc R . . . .
N3B N 0.7242(3) 0.9939(3) 0.67974(12) 0.0263(7) Uani 1 1 d . . . . .
H3B H 0.6465 0.9865 0.6898 0.032 Uiso 1 1 calc R . . . .
N4A N 0.2647(3) 0.9051(3) 0.64102(14) 0.0315(8) Uani 1 1 d . . . . .
H4A H 0.1959 0.8741 0.6516 0.038 Uiso 1 1 calc R . . . .
N4B N 0.6375(3) 1.1187(3) 0.62698(12) 0.0268(7) Uani 1 1 d . . . . .
H4B H 0.5777 1.1148 0.6493 0.032 Uiso 1 1 calc R . . . .
N5A N 0.0754(4) 1.1627(3) 1.04166(14) 0.0366(8) Uani 1 1 d . . . . .
N5B N 0.4715(4) 1.3599(3) 1.02021(14) 0.0336(8) Uani 1 1 d . . . . .
N6A N 0.1812(6) 1.1633(4) 0.46729(18) 0.0645(15) Uani 1 1 d . . . . .
N6B N 0.4981(3) 1.3780(3) 0.45907(13) 0.0294(7) Uani 1 1 d . . . . .
C1A C 0.4183(4) 0.9289(3) 0.86014(15) 0.0246(8) Uani 1 1 d . . . . .
C1B C 0.7388(4) 1.0561(3) 0.83801(14) 0.0214(7) Uani 1 1 d . . . . .
C2A C 0.3773(4) 0.8847(3) 0.66789(16) 0.0265(8) Uani 1 1 d . . . . .
C2B C 0.7450(4) 1.0580(3) 0.63801(14) 0.0234(8) Uani 1 1 d . . . . .
C3A C 0.2653(4) 1.0393(3) 0.91004(15) 0.0243(8) Uani 1 1 d . . . . .
C3B C 0.5966(4) 1.1730(3) 0.89077(15) 0.0223(8) Uani 1 1 d . . . . .
C4A C 0.3292(4) 1.0447(3) 0.95959(15) 0.0269(8) Uani 1 1 d . . . . .
H4AA H 0.4130 1.0204 0.9634 0.032 Uiso 1 1 calc R . . . .
C4B C 0.6592(4) 1.1665(3) 0.94046(15) 0.0267(8) Uani 1 1 d . . . . .
H4BA H 0.7285 1.1213 0.9450 0.032 Uiso 1 1 calc R . . . .
C5A C 0.2679(4) 1.0861(3) 1.00260(15) 0.0275(8) Uani 1 1 d . . . . .
H5A H 0.3107 1.0915 1.0354 0.033 Uiso 1 1 calc R . . . .
C5B C 0.6171(4) 1.2278(3) 0.98272(16) 0.0285(8) Uani 1 1 d . . . . .
H5B H 0.6579 1.2235 1.0157 0.034 Uiso 1 1 calc R . . . .
C6A C 0.1414(4) 1.1198(3) 0.99655(16) 0.0287(9) Uani 1 1 d . . . . .
C6B C 0.5149(4) 1.2951(3) 0.97577(15) 0.0270(8) Uani 1 1 d . . . . .
C7A C 0.0764(4) 1.1128(4) 0.94807(17) 0.0342(9) Uani 1 1 d . . . . .
H7A H -0.0088 1.1338 0.9446 0.041 Uiso 1 1 calc R . . . .
C7B C 0.4506(4) 1.3021(3) 0.92770(16) 0.0321(9) Uani 1 1 d . . . . .
H7B H 0.3812 1.3475 0.9238 0.039 Uiso 1 1 calc R . . . .
C8A C 0.1392(4) 1.0745(3) 0.90522(16) 0.0289(9) Uani 1 1 d . . . . .
H8A H 0.0969 1.0719 0.8723 0.035 Uiso 1 1 calc R . . . .
C8B C 0.4914(4) 1.2402(3) 0.88519(15) 0.0287(9) Uani 1 1 d . . . . .
H8B H 0.4481 1.2436 0.8527 0.034 Uiso 1 1 calc R . . . .
C9A C 0.2503(4) 0.9716(3) 0.59794(16) 0.0281(8) Uani 1 1 d . . . . .
C9B C 0.6122(4) 1.1852(3) 0.58503(14) 0.0224(8) Uani 1 1 d . . . . .
C10A C 0.3495(4) 0.9959(3) 0.56522(16) 0.0319(9) Uani 1 1 d . . . . .
H10A H 0.4313 0.9695 0.5720 0.038 Uiso 1 1 calc R . . . .
C10B C 0.6877(4) 1.1894(3) 0.54090(15) 0.0245(8) Uani 1 1 d . . . . .
H10B H 0.7623 1.1498 0.5390 0.029 Uiso 1 1 calc R . . . .
C11A C 0.3270(5) 1.0592(4) 0.52245(17) 0.0399(11) Uani 1 1 d . . . . .
H11A H 0.3933 1.0764 0.5005 0.048 Uiso 1 1 calc R . . . .
C11B C 0.6494(4) 1.2538(3) 0.49985(15) 0.0277(8) Uani 1 1 d . . . . .
H11B H 0.6981 1.2571 0.4700 0.033 Uiso 1 1 calc R . . . .
C12A C 0.2060(5) 1.0959(4) 0.51298(18) 0.0444(12) Uani 1 1 d . . . . .
C12B C 0.5397(4) 1.3124(3) 0.50339(14) 0.0231(8) Uani 1 1 d . . . . .
C13A C 0.1056(5) 1.0734(5) 0.5443(2) 0.0498(13) Uani 1 1 d . . . . .
H13A H 0.0242 1.1002 0.5369 0.060 Uiso 1 1 calc R . . . .
C13B C 0.4655(4) 1.3118(3) 0.54744(16) 0.0274(8) Uani 1 1 d . . . . .
H13B H 0.3927 1.3538 0.5495 0.033 Uiso 1 1 calc R . . . .
C14A C 0.1274(4) 1.0097(4) 0.58728(19) 0.0410(11) Uani 1 1 d . . . . .
H14A H 0.0602 0.9926 0.6089 0.049 Uiso 1 1 calc R . . . .
C14B C 0.5022(4) 1.2474(3) 0.58813(15) 0.0269(8) Uani 1 1 d . . . . .
H14B H 0.4533 1.2454 0.6179 0.032 Uiso 1 1 calc R . . . .
C15A C 0.5089(4) 0.8174(3) 0.78760(15) 0.0225(8) Uani 1 1 d . . . . .
C15B C 0.8328(3) 0.9543(3) 0.76214(14) 0.0199(7) Uani 1 1 d . . . . .
C16A C 0.4768(4) 0.7802(3) 0.73633(15) 0.0230(8) Uani 1 1 d . . . . .
C16B C 0.8223(3) 0.9392(3) 0.70732(14) 0.0222(8) Uani 1 1 d . . . . .
C17A C 0.5510(4) 0.7043(3) 0.71138(15) 0.0280(8) Uani 1 1 d . . . . .
H17A H 0.5315 0.6840 0.6764 0.034 Uiso 1 1 calc R . . . .
C17B C 0.9025(4) 0.8678(3) 0.68187(15) 0.0251(8) Uani 1 1 d . . . . .
H17B H 0.8936 0.8564 0.6456 0.030 Uiso 1 1 calc R . . . .
C18A C 0.6533(4) 0.6585(3) 0.73766(15) 0.0247(8) Uani 1 1 d . . . . .
C18B C 0.9949(3) 0.8139(3) 0.70997(15) 0.0220(7) Uani 1 1 d . . . . .
C19A C 0.6835(3) 0.6930(3) 0.79012(15) 0.0217(7) Uani 1 1 d . . . . .
C19B C 1.0083(3) 0.8307(3) 0.76483(14) 0.0198(7) Uani 1 1 d . . . . .
C20A C 0.6135(4) 0.7727(3) 0.81443(14) 0.0232(8) Uani 1 1 d . . . . .
H20A H 0.6361 0.7966 0.8486 0.028 Uiso 1 1 calc R . . . .
C20B C 0.9261(3) 0.8989(3) 0.79088(14) 0.0204(7) Uani 1 1 d . . . . .
H20B H 0.9330 0.9078 0.8273 0.024 Uiso 1 1 calc R . . . .
C21A C 0.7645(4) 0.5988(3) 0.86424(15) 0.0293(9) Uani 1 1 d . . . . .
H21E H 0.6917 0.6323 0.8805 0.035 Uiso 1 1 calc R . . . .
H21F H 0.8392 0.6095 0.8880 0.035 Uiso 1 1 calc R . . . .
C21B C 1.1070(4) 0.7693(3) 0.84469(15) 0.0262(8) Uani 1 1 d . . . . .
H21A H 1.0289 0.7346 0.8563 0.031 Uiso 0.5 1 calc R . P A 1
H21B H 1.1156 0.8408 0.8612 0.031 Uiso 0.5 1 calc R . P A 1
H21C H 1.0229 0.7454 0.8557 0.031 Uiso 0.5 1 calc R . P B 2
H21D H 1.1250 0.8407 0.8602 0.031 Uiso 0.5 1 calc R . P B 2
C22A C 0.7366(4) 0.4814(4) 0.85549(18) 0.0339(9) Uani 1 1 d . . . . .
H22A H 0.7129 0.4499 0.8882 0.041 Uiso 1 1 calc R . . . .
H22B H 0.6652 0.4701 0.8301 0.041 Uiso 1 1 calc R . . . .
C23A C 0.8310(5) 0.3183(3) 0.82953(18) 0.0356(10) Uani 1 1 d . . . . .
H23A H 0.7565 0.3015 0.8063 0.043 Uiso 1 1 calc R . . . .
H23B H 0.8167 0.2863 0.8631 0.043 Uiso 1 1 calc R . . . .
C24A C 0.9497(4) 0.2737(3) 0.80621(17) 0.0341(9) Uani 1 1 d . . . . .
H24A H 1.0235 0.2926 0.8295 0.041 Uiso 1 1 calc R . . . .
H24B H 0.9414 0.1958 0.8039 0.041 Uiso 1 1 calc R . . . .
C25A C 0.8975(4) 0.2579(3) 0.71369(18) 0.0345(10) Uani 1 1 d . . . . .
H25A H 0.8069 0.2579 0.7217 0.041 Uiso 1 1 calc R . . . .
H25B H 0.9238 0.1839 0.7095 0.041 Uiso 1 1 calc R . . . .
C26A C 0.9186(4) 0.3166(3) 0.66411(18) 0.0342(9) Uani 1 1 d . . . . .
H26A H 1.0101 0.3197 0.6579 0.041 Uiso 1 1 calc R . . . .
H26B H 0.8760 0.2765 0.6348 0.041 Uiso 1 1 calc R . . . .
C27A C 0.7362(4) 0.4258(4) 0.65860(18) 0.0355(10) Uani 1 1 d . . . . .
H27E H 0.6963 0.3811 0.6842 0.043 Uiso 1 1 calc R . . . .
H27F H 0.7112 0.3966 0.6238 0.043 Uiso 1 1 calc R . . . .
C27B C 1.1511(5) 0.6121(4) 0.62863(18) 0.0468(12) Uani 1 1 d D . . . .
H27A H 1.1266 0.5663 0.5981 0.056 Uiso 0.5 1 calc R . P C 1
H27B H 1.2282 0.6532 0.6210 0.056 Uiso 0.5 1 calc R . P C 1
H27C H 1.1428 0.5882 0.5919 0.056 Uiso 0.5 1 calc R . P D 2
H27D H 1.2334 0.6499 0.6343 0.056 Uiso 0.5 1 calc R . P D 2
C28A C 0.6898(4) 0.5387(4) 0.66466(16) 0.0330(9) Uani 1 1 d . . . . .
H28C H 0.7292 0.5842 0.6392 0.040 Uiso 1 1 calc R . . . .
H28D H 0.5970 0.5398 0.6590 0.040 Uiso 1 1 calc R . . . .
C28B C 1.0445(5) 0.6862(4) 0.64122(17) 0.0417(11) Uani 1 1 d . . . . .
H28A H 1.0298 0.7350 0.6128 0.050 Uiso 1 1 calc R . . . .
H28B H 0.9654 0.6453 0.6460 0.050 Uiso 1 1 calc R . . . .
O8B O 1.2103(7) 0.5964(7) 0.8341(4) 0.0247(18) Uani 0.5 1 d D . P E 1
O9B O 1.2626(9) 0.4728(9) 0.7612(4) 0.0356(14) Uani 0.35 1 d D . P E 1
O10B O 1.1744(15) 0.5492(10) 0.6725(5) 0.065(4) Uani 0.5 1 d D . P E 1
C22B C 1.228(4) 0.701(5) 0.858(2) 0.024(5) Uani 0.5 1 d . . P E 1
H22C H 1.3049 0.7352 0.8452 0.029 Uiso 0.5 1 calc R . P E 1
H22D H 1.2394 0.6953 0.8959 0.029 Uiso 0.5 1 calc R . P E 1
C23B C 1.3270(8) 0.5377(7) 0.8344(4) 0.0394(16) Uani 0.5 1 d D U P E 1
H23C H 1.3577 0.5292 0.8704 0.047 Uiso 0.5 1 calc R . P E 1
H23D H 1.3923 0.5782 0.8166 0.047 Uiso 0.5 1 calc R . P E 1
C24B C 1.3076(14) 0.4293(8) 0.8077(4) 0.067(3) Uani 0.5 1 d D U P E 1
H24C H 1.3872 0.3908 0.8040 0.080 Uiso 0.5 1 calc R . P E 1
H24D H 1.2436 0.3846 0.8240 0.080 Uiso 0.5 1 calc R . P E 1
C25B C 1.3456(9) 0.4729(9) 0.7188(4) 0.0456(18) Uani 0.5 1 d D . P E 1
H25C H 1.4046 0.4137 0.7208 0.055 Uiso 0.5 1 calc R . P E 1
H25D H 1.3953 0.5399 0.7188 0.055 Uiso 0.5 1 calc R . P E 1
C26B C 1.2602(17) 0.4605(15) 0.6706(6) 0.056(3) Uani 0.5 1 d D . P E 1
H26C H 1.3105 0.4624 0.6393 0.067 Uiso 0.5 1 calc R . P E 1
H26D H 1.2121 0.3926 0.6702 0.067 Uiso 0.5 1 calc R . P E 1
O8C O 1.1647(9) 0.5896(7) 0.8495(4) 0.040(2) Uani 0.5 1 d D . P E 2
O9C O 1.2518(11) 0.4304(9) 0.7601(4) 0.0356(14) Uani 0.3 1 d D . P E 2
O10C O 1.1465(13) 0.5232(7) 0.6605(4) 0.032(2) Uani 0.5 1 d D . P E 2
C22C C 1.203(4) 0.697(4) 0.863(2) 0.024(5) Uani 0.5 1 d . . P E 2
H22E H 1.2847 0.7136 0.8480 0.029 Uiso 0.5 1 calc R . P E 2
H22F H 1.2142 0.7053 0.9013 0.029 Uiso 0.5 1 calc R . P E 2
C23C C 1.2611(9) 0.5111(7) 0.8548(4) 0.0394(16) Uani 0.5 1 d D U P E 2
H23E H 1.2223 0.4455 0.8673 0.047 Uiso 0.5 1 calc R . P E 2
H23F H 1.3259 0.5369 0.8810 0.047 Uiso 0.5 1 calc R . P E 2
C24C C 1.3285(13) 0.4846(11) 0.8015(5) 0.067(3) Uani 0.5 1 d D U P E 2
H24E H 1.3611 0.5517 0.7883 0.080 Uiso 0.5 1 calc R . P E 2
H24F H 1.4023 0.4406 0.8093 0.080 Uiso 0.5 1 calc R . P E 2
C25C C 1.2829(9) 0.4123(8) 0.7070(4) 0.0456(18) Uani 0.5 1 d D . P E 2
H25E H 1.2370 0.3456 0.6968 0.055 Uiso 0.5 1 calc R . P E 2
H25F H 1.3733 0.3942 0.7091 0.055 Uiso 0.5 1 calc R . P E 2
C26C C 1.2717(17) 0.4773(16) 0.6591(7) 0.056(3) Uani 0.5 1 d D . P E 2
H26E H 1.3383 0.5333 0.6598 0.067 Uiso 0.5 1 calc R . P E 2
H26F H 1.2792 0.4321 0.6276 0.067 Uiso 0.5 1 calc R . P E 2
O12 O 0.2745(3) 1.0582(3) 0.75634(13) 0.0445(8) Uani 1 1 d . . . F 1
H12 H 0.3412 1.0905 0.7496 0.067 Uiso 1 1 calc GR . . F 1
C29 C 0.1700(5) 1.1045(4) 0.7302(2) 0.0476(12) Uani 1 1 d . . . F 1
H29A H 0.0930 1.0626 0.7354 0.071 Uiso 1 1 calc GR . . F 1
H29B H 0.1853 1.1061 0.6933 0.071 Uiso 1 1 calc GR . . F 1
H29C H 0.1599 1.1766 0.7439 0.071 Uiso 1 1 calc GR . . F 1
Cl1B Cl 0.479(2) 1.141(2) 0.7324(9) 0.0345(3) Uani 0.05 1 d . . P G 2
O9D O 1.2983(10) 0.4932(7) 0.7473(5) 0.0356(14) Uani 0.35 1 d . . P H 3
Cl1A Cl 0.51616(11) 1.19474(11) 0.73635(4) 0.0345(3) Uani 0.95 1 d . . P I 1

loop_
_atom_site_aniso_label
_atom_site_aniso_U_11
_atom_site_aniso_U_22
_atom_site_aniso_U_33
_atom_site_aniso_U_23
_atom_site_aniso_U_13
_atom_site_aniso_U_12
Rb1 0.02159(19) 0.0250(2) 0.0293(2) -0.00220(14) 0.00024(14) 0.00056(14)
O1A 0.0313(15) 0.0379(16) 0.0247(14) 0.0044(12) -0.0046(12) 0.0113(12)
O1B 0.0286(15) 0.0362(16) 0.0245(14) -0.0030(12) -0.0068(12) 0.0130(12)
O2A 0.0246(17) 0.079(3) 0.069(2) 0.049(2) -0.0121(16) -0.0115(17)
O2B 0.0213(14) 0.0323(15) 0.0313(15) 0.0069(12) 0.0019(11) 0.0069(11)
O3A 0.060(2) 0.0452(19) 0.0281(16) -0.0057(14) 0.0014(15) 0.0064(16)
O3B 0.054(2) 0.055(2) 0.0286(16) -0.0116(14) -0.0099(15) 0.0162(17)
O4A 0.043(2) 0.088(3) 0.0403(19) -0.0036(19) 0.0072(16) 0.0250(19)
O4B 0.058(2) 0.061(2) 0.0354(18) -0.0071(16) 0.0013(16) 0.0313(19)
O5A 0.115(4) 0.082(3) 0.038(2) 0.028(2) -0.023(2) -0.034(3)
O5B 0.045(2) 0.078(3) 0.0341(18) 0.0303(17) 0.0113(15) 0.0197(18)
O6A 0.113(4) 0.097(4) 0.061(3) 0.032(3) -0.040(3) 0.018(3)
O6B 0.0367(17) 0.0362(16) 0.0355(16) 0.0094(13) -0.0049(13) 0.0115(13)
O7A 0.0212(13) 0.0310(14) 0.0198(13) 0.0057(11) -0.0006(10) 0.0074(11)
O7B 0.0249(14) 0.0273(14) 0.0218(13) 0.0045(11) 0.0001(10) 0.0091(11)
O8A 0.0361(16) 0.0240(14) 0.0401(17) 0.0032(12) 0.0086(13) -0.0007(12)
O9A 0.0325(15) 0.0218(13) 0.0356(16) -0.0019(11) -0.0055(12) 0.0000(11)
O10A 0.0310(15) 0.0264(14) 0.0323(15) -0.0030(12) -0.0026(12) 0.0024(12)
O11A 0.0335(16) 0.0383(16) 0.0255(14) -0.0100(12) -0.0096(12) 0.0150(13)
O11B 0.0239(14) 0.0343(15) 0.0331(15) -0.0115(12) 0.0020(12) 0.0021(12)
N1A 0.0262(17) 0.0297(17) 0.0233(16) 0.0021(13) -0.0018(13) 0.0111(14)
N1B 0.0203(15) 0.0265(16) 0.0204(15) 0.0047(12) -0.0011(12) 0.0092(13)
N2A 0.0254(17) 0.0332(18) 0.0216(16) 0.0027(13) -0.0033(13) 0.0101(14)
N2B 0.0214(16) 0.0257(16) 0.0199(15) 0.0008(12) -0.0029(12) 0.0065(13)
N3A 0.0175(15) 0.0354(18) 0.0261(17) 0.0053(14) -0.0037(13) 0.0029(13)
N3B 0.0188(15) 0.0377(19) 0.0229(16) 0.0079(14) -0.0018(13) 0.0036(14)
N4A 0.0202(16) 0.038(2) 0.0366(19) 0.0130(16) -0.0036(14) 0.0003(14)
N4B 0.0225(16) 0.0376(19) 0.0212(16) 0.0100(14) 0.0024(13) 0.0076(14)
N5A 0.045(2) 0.035(2) 0.031(2) 0.0025(15) 0.0057(17) 0.0094(17)
N5B 0.041(2) 0.0305(18) 0.0299(19) -0.0013(15) 0.0016(16) 0.0076(16)
N6A 0.102(4) 0.052(3) 0.037(3) 0.013(2) -0.033(3) -0.013(3)
N6B 0.0280(18) 0.0341(19) 0.0267(18) 0.0100(14) -0.0024(14) 0.0026(15)
C1A 0.0201(18) 0.028(2) 0.026(2) 0.0013(16) 0.0016(15) 0.0020(15)
C1B 0.0221(18) 0.0186(17) 0.0237(18) 0.0042(14) -0.0015(15) 0.0021(14)
C2A 0.022(2) 0.027(2) 0.030(2) 0.0014(16) -0.0069(16) 0.0005(16)
C2B 0.025(2) 0.0241(19) 0.0209(18) -0.0001(15) -0.0044(15) 0.0021(15)
C3A 0.0250(19) 0.0240(19) 0.0240(19) 0.0017(15) 0.0025(15) 0.0019(15)
C3B 0.0235(19) 0.0211(18) 0.0225(18) 0.0042(14) 0.0014(15) -0.0005(15)
C4A 0.024(2) 0.031(2) 0.026(2) 0.0021(16) -0.0041(16) 0.0024(16)
C4B 0.0239(19) 0.029(2) 0.028(2) 0.0016(16) -0.0025(16) 0.0079(16)
C5A 0.032(2) 0.029(2) 0.0214(19) 0.0045(15) -0.0045(16) 0.0013(16)
C5B 0.030(2) 0.031(2) 0.0244(19) 0.0005(16) -0.0028(16) 0.0043(17)
C6A 0.034(2) 0.029(2) 0.0239(19) 0.0017(16) 0.0030(16) 0.0042(17)
C6B 0.028(2) 0.028(2) 0.025(2) 0.0012(16) 0.0019(16) 0.0031(16)
C7A 0.027(2) 0.041(2) 0.035(2) -0.0010(19) -0.0022(18) 0.0105(18)
C7B 0.034(2) 0.034(2) 0.028(2) 0.0032(17) -0.0001(17) 0.0153(18)
C8A 0.028(2) 0.033(2) 0.025(2) -0.0005(16) -0.0058(16) 0.0087(17)
C8B 0.032(2) 0.035(2) 0.0194(18) 0.0031(16) -0.0026(16) 0.0120(17)
C9A 0.029(2) 0.027(2) 0.028(2) 0.0036(16) -0.0075(16) 0.0006(16)
C9B 0.0224(18) 0.0248(19) 0.0196(18) 0.0008(14) -0.0059(14) 0.0009(15)
C10A 0.037(2) 0.031(2) 0.028(2) -0.0018(17) 0.0012(17) 0.0022(18)
C10B 0.0243(19) 0.028(2) 0.0215(18) -0.0004(15) -0.0014(15) 0.0047(15)
C11A 0.055(3) 0.040(3) 0.024(2) -0.0032(18) 0.001(2) -0.004(2)
C11B 0.028(2) 0.033(2) 0.0226(19) 0.0009(16) 0.0036(16) 0.0001(16)
C12A 0.066(3) 0.040(3) 0.026(2) 0.0047(19) -0.016(2) -0.004(2)
C12B 0.0275(19) 0.0213(18) 0.0204(18) 0.0057(14) -0.0032(15) 0.0005(15)
C13A 0.042(3) 0.062(3) 0.045(3) 0.013(2) -0.019(2) 0.009(2)
C13B 0.0239(19) 0.030(2) 0.028(2) 0.0019(16) -0.0050(16) 0.0075(16)
C14A 0.028(2) 0.050(3) 0.045(3) 0.013(2) -0.007(2) 0.004(2)
C14B 0.027(2) 0.034(2) 0.0207(18) 0.0034(16) 0.0017(15) 0.0057(16)
C15A 0.0208(18) 0.0237(19) 0.0232(18) 0.0018(15) 0.0015(15) 0.0025(15)
C15B 0.0187(17) 0.0185(17) 0.0224(18) 0.0021(14) -0.0009(14) 0.0003(14)
C16A 0.0195(18) 0.0225(18) 0.0271(19) 0.0044(15) -0.0037(15) 0.0020(14)
C16B 0.0179(17) 0.0264(19) 0.0221(18) 0.0047(15) -0.0026(14) -0.0014(14)
C17A 0.027(2) 0.034(2) 0.0220(19) -0.0034(16) -0.0054(16) 0.0040(17)
C17B 0.0227(19) 0.032(2) 0.0202(18) -0.0008(15) -0.0006(15) -0.0012(16)
C18A 0.0234(19) 0.0265(19) 0.0241(19) -0.0014(15) -0.0005(15) 0.0047(15)
C18B 0.0185(18) 0.0241(19) 0.0234(18) -0.0002(15) 0.0018(14) -0.0017(14)
C19A 0.0172(17) 0.0245(19) 0.0237(18) 0.0052(15) -0.0015(14) 0.0029(14)
C19B 0.0171(17) 0.0181(17) 0.0244(18) 0.0040(14) -0.0014(14) 0.0018(13)
C20A 0.0232(19) 0.028(2) 0.0187(18) 0.0027(15) 0.0001(14) 0.0044(15)
C20B 0.0228(18) 0.0222(18) 0.0163(17) 0.0026(14) -0.0017(14) 0.0019(14)
C21A 0.032(2) 0.035(2) 0.0215(19) 0.0051(16) 0.0013(16) 0.0098(17)
C21B 0.028(2) 0.028(2) 0.0222(19) 0.0029(15) -0.0047(15) 0.0041(16)
C22A 0.030(2) 0.037(2) 0.036(2) 0.0082(18) 0.0071(18) 0.0001(18)
C23A 0.042(3) 0.024(2) 0.041(2) 0.0068(18) 0.002(2) -0.0037(18)
C24A 0.041(2) 0.023(2) 0.038(2) 0.0042(17) -0.0053(19) 0.0014(17)
C25A 0.036(2) 0.026(2) 0.040(2) -0.0053(18) -0.0103(19) 0.0002(17)
C26A 0.032(2) 0.032(2) 0.038(2) -0.0061(18) -0.0026(18) 0.0051(18)
C27A 0.034(2) 0.034(2) 0.037(2) -0.0076(18) -0.0069(19) 0.0034(18)
C27B 0.058(3) 0.046(3) 0.037(3) -0.016(2) 0.007(2) 0.011(2)
C28A 0.034(2) 0.040(2) 0.024(2) -0.0076(17) -0.0121(17) 0.0096(18)
C28B 0.061(3) 0.039(3) 0.024(2) -0.0071(18) -0.007(2) 0.015(2)
O8B 0.023(4) 0.023(3) 0.029(4) 0.003(3) 0.000(3) 0.003(3)
O9B 0.025(4) 0.020(4) 0.063(4) 0.018(3) 0.001(3) -0.003(3)
O10B 0.066(10) 0.047(7) 0.089(10) 0.045(7) 0.050(7) 0.039(6)
C22B 0.019(14) 0.025(4) 0.028(9) 0.001(5) -0.006(9) 0.001(8)
C23B 0.032(4) 0.035(3) 0.050(4) 0.012(3) -0.025(3) 0.004(3)
C24B 0.055(4) 0.068(6) 0.081(5) 0.031(5) 0.005(4) 0.039(5)
C25B 0.024(4) 0.043(4) 0.071(5) 0.000(4) 0.019(4) 0.006(3)
C26B 0.045(4) 0.050(6) 0.077(8) 0.027(5) 0.038(5) 0.027(4)
O8C 0.051(6) 0.022(4) 0.045(6) 0.008(4) -0.027(4) 0.006(4)
O9C 0.025(4) 0.020(4) 0.063(4) 0.018(3) 0.001(3) -0.003(3)
O10C 0.026(4) 0.027(5) 0.042(4) -0.015(3) 0.004(3) 0.000(3)
C22C 0.019(14) 0.025(4) 0.028(9) 0.001(5) -0.006(9) 0.001(8)
C23C 0.032(4) 0.035(3) 0.050(4) 0.012(3) -0.025(3) 0.004(3)
C24C 0.055(4) 0.068(6) 0.081(5) 0.031(5) 0.005(4) 0.039(5)
C25C 0.024(4) 0.043(4) 0.071(5) 0.000(4) 0.019(4) 0.006(3)
C26C 0.045(4) 0.050(6) 0.077(8) 0.027(5) 0.038(5) 0.027(4)
O12 0.0442(19) 0.049(2) 0.0407(18) 0.0129(15) -0.0032(15) 0.0106(16)
C29 0.043(3) 0.043(3) 0.057(3) 0.007(2) -0.007(2) 0.008(2)
Cl1B 0.0294(6) 0.0497(7) 0.0257(5) 0.0087(5) 0.0015(4) 0.0152(5)
O9D 0.025(4) 0.020(4) 0.063(4) 0.018(3) 0.001(3) -0.003(3)
Cl1A 0.0294(6) 0.0497(7) 0.0257(5) 0.0087(5) 0.0015(4) 0.0152(5)

loop_
_atom_type_symbol
_atom_type_description
_atom_type_scat_dispersion_real
_atom_type_scat_dispersion_imag
_atom_type_scat_source
C C 0.0181 0.0091 'International Tables Vol C Tables 4.2.6.8 and 6.1.1.4'
H H 0.0000 0.0000 'International Tables Vol C Tables 4.2.6.8 and 6.1.1.4'
Cl Cl 0.3639 0.7018 'International Tables Vol C Tables 4.2.6.8 and 6.1.1.4'
N N 0.0311 0.0180 'International Tables Vol C Tables 4.2.6.8 and 6.1.1.4'
O O 0.0492 0.0322 'International Tables Vol C Tables 4.2.6.8 and 6.1.1.4'
Rb Rb -0.4688 1.6079 'International Tables Vol C Tables 4.2.6.8 and 6.1.1.4'

loop_
_exptl_crystal_face_index_h
_exptl_crystal_face_index_k
_exptl_crystal_face_index_l
_exptl_crystal_face_perp_dist
_exptl_oxdiff_crystal_face_indexfrac_h
_exptl_oxdiff_crystal_face_indexfrac_k
_exptl_oxdiff_crystal_face_indexfrac_l
_exptl_oxdiff_crystal_face_x
_exptl_oxdiff_crystal_face_y
_exptl_oxdiff_crystal_face_z
-1 8 0 0.1014 -0.9978 7.9993 -0.0049 0.0292 0.9086 -0.4163
5 -5 -6 0.1254 4.5005 -4.9993 -6.4954 0.0587 -0.9265 -0.3180
1 -1 -16 0.0768 0.5030 -1.0017 -16.4934 -0.7369 -0.4098 -0.5582
5 -3 6 0.1222 5.4987 -2.9977 6.4984 0.7954 -0.5663 -0.0814
-1 5 -12 0.0662 -0.9963 4.9981 -11.9986 -0.5786 0.3945 -0.6453
6 4 0 0.1249 6.0021 4.0013 -0.0038 0.6526 0.0324 -0.7972
-6 -3 -1 0.0742 -6.0016 -3.0015 -0.9964 -0.6833 0.0566 0.6990
0 -2 15 0.0789 0.4965 -1.9980 15.4955 0.7406 0.0120 0.6228
0 2 -15 0.0638 -0.4965 1.9980 -15.4955 -0.7406 -0.0120 -0.6228
5 -1 -11 0.1249 5.0026 -0.9999 -10.9964 -0.0386 -0.6113 -0.7740
-5 0 11 0.1009 -5.0029 -0.0000 10.9970 0.0227 0.5058 0.8373
1 -8 0 0.1014 0.9978 -7.9993 0.0049 -0.0292 -0.9086 0.4163
-5 -6 0 0.0873 -4.5024 -6.0009 -0.4950 -0.5605 -0.3489 0.7706
-7 1 0 0.0568 -6.5006 0.9982 -0.4991 -0.6454 0.5191 0.5083

loop_
_geom_angle_atom_site_label_1
_geom_angle_atom_site_label_2
_geom_angle_atom_site_label_3
_geom_angle
O7A Rb1 O7B 75.10(7)
O7A Rb1 O10A 106.10(8)
O7A Rb1 O11A 52.94(7)
O7A Rb1 O9C 149.85(18)
O7A Rb1 O10C 148.3(2)
O8A Rb1 O7A 57.51(8)
O8A Rb1 O7B 117.63(8)
O8A Rb1 O10A 94.44(8)
O8A Rb1 O11A 78.42(9)
O8A Rb1 O9C 103.76(19)
O8A Rb1 O10C 146.49(17)
O9A Rb1 O7A 112.43(8)
O9A Rb1 O7B 159.85(7)
O9A Rb1 O8A 59.03(8)
O9A Rb1 O10A 58.74(8)
O9A Rb1 O11A 94.30(8)
O9A Rb1 O8B 105.33(18)
O9A Rb1 O9B 76.1(2)
O9A Rb1 O10B 94.2(3)
O9A Rb1 O9C 65.9(2)
O9A Rb1 O10C 87.58(17)
O10A Rb1 O7B 139.07(7)
O10A Rb1 O11A 55.15(8)
O10A Rb1 O9C 98.26(19)
O11A Rb1 O7B 104.62(7)
O8B Rb1 O7A 98.41(16)
O8B Rb1 O7B 54.54(18)
O8B Rb1 O8A 92.70(16)
O8B Rb1 O10A 154.47(17)
O8B Rb1 O11A 150.36(16)
O9B Rb1 O7A 147.5(2)
O9B Rb1 O7B 87.9(2)
O9B Rb1 O8A 110.45(19)
O9B Rb1 O10A 104.8(2)
O9B Rb1 O11A 159.5(2)
O9B Rb1 O8B 49.9(3)
O9B Rb1 O10B 53.7(3)
O10B Rb1 O7A 148.2(2)
O10B Rb1 O7B 85.9(3)
O10B Rb1 O8A 152.9(2)
O10B Rb1 O10A 72.3(3)
O10B Rb1 O11A 110.2(3)
O10B Rb1 O8B 90.6(3)
O8C Rb1 O7A 88.10(19)
O8C Rb1 O7B 57.55(18)
O8C Rb1 O8A 81.2(2)
O8C Rb1 O9A 103.10(18)
O8C Rb1 O10A 159.99(18)
O8C Rb1 O11A 141.02(19)
O8C Rb1 O9C 64.3(3)
O8C Rb1 O10C 111.9(3)
O9C Rb1 O7B 97.9(2)
O9C Rb1 O11A 153.3(2)
O10C Rb1 O7B 94.59(16)
O10C Rb1 O10A 62.47(19)
O10C Rb1 O11A 103.4(2)
O10C Rb1 O9C 60.1(3)
C19A O7A Rb1 123.0(2)
C19A O7A C21A 116.1(3)
C21A O7A Rb1 112.1(2)
C19B O7B Rb1 97.8(2)
C19B O7B C21B 117.6(3)
C21B O7B Rb1 99.6(2)
C22A O8A Rb1 118.6(2)
C22A O8A C23A 112.2(3)
C23A O8A Rb1 117.2(2)
C24A O9A Rb1 110.9(2)
C24A O9A C25A 114.1(3)
C25A O9A Rb1 119.8(2)
C26A O10A Rb1 108.5(2)
C27A O10A Rb1 119.3(2)
C27A O10A C26A 112.4(3)
C18A O11A Rb1 121.1(2)
C18A O11A C28A 115.8(3)
C28A O11A Rb1 118.5(2)
C18B O11B Rb1 94.1(2)
C18B O11B C28B 117.8(3)
C28B O11B Rb1 90.9(3)
C1A N1A C15A 127.8(3)
C1B N1B C15B 128.4(3)
C1A N2A C3A 127.6(3)
C1B N2B C3B 128.1(3)
C2A N3A C16A 120.5(3)
C2B N3B C16B 124.3(3)
C2A N4A C9A 126.4(4)
C2B N4B C9B 129.6(3)
O3A N5A C6A 117.6(4)
O4A N5A O3A 123.7(4)
O4A N5A C6A 118.7(4)
O3B N5B O4B 122.7(4)
O3B N5B C6B 118.8(4)
O4B N5B C6B 118.5(3)
O5A N6A C12A 118.2(6)
O6A N6A O5A 124.0(5)
O6A N6A C12A 117.7(6)
O5B N6B C12B 117.7(3)
O6B N6B O5B 123.8(3)
O6B N6B C12B 118.5(3)
O1A C1A N1A 125.1(4)
O1A C1A N2A 124.7(4)
N1A C1A N2A 110.1(3)
O1B C1B N1B 124.8(3)
O1B C1B N2B 124.9(3)
N2B C1B N1B 110.2(3)
O2A C2A N3A 122.6(4)
O2A C2A N4A 122.4(4)
N3A C2A N4A 115.0(3)
O2B C2B N3B 125.3(3)
O2B C2B N4B 124.0(3)
N3B C2B N4B 110.6(3)
N2A C3A C4A 123.5(4)
N2A C3A C8A 117.3(3)
C8A C3A C4A 119.2(4)
N2B C3B C4B 125.0(3)
N2B C3B C8B 116.0(3)
C8B C3B C4B 119.0(4)
C5A C4A C3A 120.0(4)
C5B C4B C3B 119.8(4)
C4A C5A C6A 119.4(4)
C6B C5B C4B 119.9(4)
C5A C6A N5A 119.9(4)
C7A C6A N5A 118.9(4)
C7A C6A C5A 121.1(4)
C5B C6B N5B 119.7(4)
C5B C6B C7B 121.7(4)
C7B C6B N5B 118.6(4)
C8A C7A C6A 119.1(4)
C6B C7B C8B 118.8(4)
C7A C8A C3A 121.2(4)
C7B C8B C3B 120.8(4)
C10A C9A N4A 123.3(4)
C10A C9A C14A 120.0(4)
C14A C9A N4A 116.7(4)
N4B C9B C10B 123.6(3)
N4B C9B C14B 116.3(3)
C10B C9B C14B 120.1(3)
C11A C10A C9A 120.0(4)
C11B C10B C9B 118.9(4)
C12A C11A C10A 118.9(5)
C12B C11B C10B 119.9(4)
C11A C12A N6A 119.2(5)
C11A C12A C13A 122.8(4)
C13A C12A N6A 118.0(5)
C11B C12B N6B 119.4(3)
C11B C12B C13B 122.1(3)
C13B C12B N6B 118.4(3)
C12A C13A C14A 118.7(5)
C14B C13B C12B 118.3(4)
C13A C14A C9A 119.7(5)
C13B C14B C9B 120.7(4)
C16A C15A N1A 116.5(3)
C16A C15A C20A 118.9(3)
C20A C15A N1A 124.6(3)
C16B C15B N1B 117.0(3)
C20B C15B N1B 123.4(3)
C20B C15B C16B 119.6(3)
C15A C16A N3A 119.9(3)
C17A C16A N3A 119.4(3)
C17A C16A C15A 120.7(3)
C15B C16B N3B 118.0(3)
C17B C16B N3B 121.9(3)
C17B C16B C15B 120.0(3)
C18A C17A C16A 120.9(4)
C18B C17B C16B 120.5(3)
O11A C18A C17A 125.0(3)
O11A C18A C19A 116.3(3)
C17A C18A C19A 118.6(3)
O11B C18B Rb1 63.47(19)
O11B C18B C19B 115.0(3)
C17B C18B Rb1 131.7(3)
C17B C18B O11B 125.1(3)
C17B C18B C19B 119.9(3)
C19B C18B Rb1 76.5(2)
O7A C19A C18A 118.0(3)
O7A C19A C20A 121.2(3)
C20A C19A C18A 120.7(3)
O7B C19B Rb1 59.77(17)
O7B C19B C18B 114.7(3)
O7B C19B C20B 125.1(3)
C18B C19B Rb1 80.8(2)
C20B C19B Rb1 127.8(2)
C20B C19B C18B 120.2(3)
C19A C20A C15A 120.1(3)
C19B C20B C15B 119.8(3)
O7A C21A C22A 110.9(3)
O7B C21B Rb1 57.46(18)
O7B C21B C22B 104(2)
O7B C21B C22C 111(2)
C22B C21B Rb1 86(2)
C22C C21B Rb1 85(2)
O8A C22A C21A 108.8(3)
O8A C23A C24A 108.7(4)
O9A C24A Rb1 47.72(17)
O9A C24A C23A 113.3(3)
C23A C24A Rb1 84.9(2)
O9A C25A C26A 107.8(3)
O10A C26A Rb1 50.05(18)
O10A C26A C25A 113.1(4)
C25A C26A Rb1 82.5(2)
O10A C27A C28A 110.6(4)
O10B C27B C28B 107.7(7)
O10C C27B C28B 110.0(7)
O11A C28A C27A 107.3(3)
O11B C28B Rb1 65.5(2)
O11B C28B C27B 107.2(4)
C27B C28B Rb1 88.7(3)
C22B O8B Rb1 122(2)
C22B O8B C23B 112(2)
C23B O8B Rb1 121.6(6)
C24B O9B Rb1 116.7(8)
C24B O9B C25B 117.6(10)
C25B O9B Rb1 125.6(6)
C27B O10B Rb1 121.6(8)
C27B O10B C26B 121.4(10)
C26B O10B Rb1 114.2(8)
O8B C22B C21B 109(4)
O8B C23B C24B 111.5(8)
O9B C24B Rb1 43.9(6)
O9B C24B C23B 92.6(8)
C23B C24B Rb1 83.5(5)
O9B C25B C26B 105.6(10)
O10B C26B Rb1 45.3(6)
O10B C26B C25B 106.0(12)
C25B C26B Rb1 85.1(8)
C22C O8C Rb1 120(3)
C22C O8C C23C 116(2)
C23C O8C Rb1 111.5(6)
C24C O9C Rb1 105.0(8)
C25C O9C Rb1 106.3(7)
C25C O9C C24C 128.1(11)
C27B O10C Rb1 117.3(8)
C27B O10C C26C 105.9(10)
C26C O10C Rb1 123.1(8)
O8C C22C C21B 110(4)
O8C C23C Rb1 47.2(5)
O8C C23C C24C 112.7(8)
C24C C23C Rb1 78.2(5)
O9C C24C Rb1 52.7(6)
O9C C24C C23C 117.4(11)
C23C C24C Rb1 76.9(5)
O9C C25C Rb1 52.0(6)
O9C C25C C26C 133.9(12)
C26C C25C Rb1 89.6(8)
O10C C26C C25C 105.2(11)

loop_
_geom_bond_atom_site_label_1
_geom_bond_atom_site_label_2
_geom_bond_distance
Rb1 O7A 2.967(3)
Rb1 O7B 3.102(3)
Rb1 O8A 2.947(3)
Rb1 O9A 2.888(3)
Rb1 O10A 2.992(3)
Rb1 O11A 3.019(3)
Rb1 O8B 2.917(10)
Rb1 O9B 2.901(9)
Rb1 O10B 2.902(13)
Rb1 O8C 2.872(10)
Rb1 O9C 3.015(12)
Rb1 O10C 2.983(14)
O1A C1A 1.220(5)
O1B C1B 1.207(5)
O2A C2A 1.202(5)
O2B C2B 1.222(5)
O3A N5A 1.240(5)
O3B N5B 1.222(5)
O4A N5A 1.225(5)
O4B N5B 1.225(5)
O5A N6A 1.237(8)
O5B N6B 1.220(5)
O6A N6A 1.224(8)
O6B N6B 1.217(5)
O7A C19A 1.378(4)
O7A C21A 1.440(5)
O7B C19B 1.370(4)
O7B C21B 1.434(4)
O8A C22A 1.414(5)
O8A C23A 1.426(5)
O9A C24A 1.424(5)
O9A C25A 1.434(5)
O10A C26A 1.429(5)
O10A C27A 1.408(5)
O11A C18A 1.374(5)
O11A C28A 1.445(5)
O11B C18B 1.381(5)
O11B C28B 1.422(5)
N1A C1A 1.374(5)
N1A C15A 1.406(5)
N1B C1B 1.387(5)
N1B C15B 1.405(5)
N2A C1A 1.377(5)
N2A C3A 1.387(5)
N2B C1B 1.381(5)
N2B C3B 1.390(5)
N3A C2A 1.360(5)
N3A C16A 1.431(5)
N3B C2B 1.370(5)
N3B C16B 1.416(5)
N4A C2A 1.365(5)
N4A C9A 1.402(5)
N4B C2B 1.387(5)
N4B C9B 1.394(5)
N5A C6A 1.451(5)
N5B C6B 1.457(5)
N6A C12A 1.475(6)
N6B C12B 1.472(5)
C3A C4A 1.401(5)
C3A C8A 1.393(6)
C3B C4B 1.406(5)
C3B C8B 1.397(5)
C4A C5A 1.377(6)
C4B C5B 1.387(6)
C5A C6A 1.393(6)
C5B C6B 1.376(6)
C6A C7A 1.383(6)
C6B C7B 1.378(6)
C7A C8A 1.369(6)
C7B C8B 1.391(6)
C9A C10A 1.383(6)
C9A C14A 1.392(6)
C9B C10B 1.396(5)
C9B C14B 1.397(5)
C10A C11A 1.381(6)
C10B C11B 1.390(6)
C11A C12A 1.362(7)
C11B C12B 1.371(6)
C12A C13A 1.366(8)
C12B C13B 1.385(6)
C13A C14A 1.387(7)
C13B C14B 1.379(6)
C15A C16A 1.395(5)
C15A C20A 1.397(5)
C15B C16B 1.401(5)
C15B C20B 1.400(5)
C16A C17A 1.384(6)
C16B C17B 1.392(6)
C17A C18A 1.379(5)
C17B C18B 1.375(5)
C18A C19A 1.410(5)
C18B C19B 1.406(5)
C19A C20A 1.385(5)
C19B C20B 1.388(5)
C21A C22A 1.488(6)
C21B C22B 1.57(6)
C21B C22C 1.44(6)
C23A C24A 1.498(6)
C25A C26A 1.500(6)
C27A C28A 1.498(6)
C27B C28B 1.494(7)
C27B O10B 1.402(8)
C27B O10C 1.393(8)
O8B C22B 1.42(6)
O8B C23B 1.428(8)
O9B C24B 1.388(7)
O9B C25B 1.407(7)
O10B C26B 1.434(9)
C23B C24B 1.494(8)
C25B C26B 1.487(10)
O8C C22C 1.41(6)
O8C C23C 1.420(8)
O9C C24C 1.435(9)
O9C C25C 1.415(7)
O10C C26C 1.432(9)
C23C C24C 1.578(17)
C25C C26C 1.487(10)
O12 C29 1.397(6)

loop_
_geom_torsion_atom_site_label_1
_geom_torsion_atom_site_label_2
_geom_torsion_atom_site_label_3
_geom_torsion_atom_site_label_4
_geom_torsion
Rb1 O7A C19A C18A 20.3(4)
Rb1 O7A C19A C20A -156.4(3)
Rb1 O7A C21A C22A -55.4(4)
Rb1 O7B C19B C18B -61.9(3)
Rb1 O7B C19B C20B 117.3(3)
Rb1 O7B C21B C22B 76.3(19)
Rb1 O7B C21B C22C 69(2)
Rb1 O8A C22A C21A -41.0(4)
Rb1 O8A C23A C24A 34.0(4)
Rb1 O9A C24A C23A 58.5(4)
Rb1 O9A C25A C26A 37.4(4)
Rb1 O10A C26A C25A 57.1(4)
Rb1 O10A C27A C28A 47.2(4)
Rb1 O11A C18A C17A 155.8(3)
Rb1 O11A C18A C19A -27.4(5)
Rb1 O11A C28A C27A 47.6(4)
Rb1 O11B C18B C17B -123.9(4)
Rb1 O11B C18B C19B 58.7(3)
Rb1 O11B C28B C27B -80.4(4)
Rb1 C18B C19B O7B 50.5(3)
Rb1 C18B C19B C20B -128.7(3)
Rb1 C19B C20B C15B -105.1(4)
Rb1 C21B C22B O8B -7(3)
Rb1 C21B C22C O8C -18(3)
Rb1 O8B C22B C21B 10(4)
Rb1 O8B C23B C24B -21.3(11)
Rb1 O9B C24B C23B -77.8(10)
Rb1 O9B C25B C26B -28.3(13)
Rb1 O10B C26B C25B -65.9(15)
Rb1 O8C C22C C21B 27(4)
Rb1 O8C C23C C24C 46.3(10)
Rb1 O9C C24C C23C 44.3(11)
Rb1 O9C C25C C26C 40.0(17)
Rb1 O10C C26C C25C 19.9(19)
Rb1 C23C C24C O9C -34.8(9)
Rb1 C25C C26C O10C -13.4(13)
O3A N5A C6A C5A 12.4(6)
O3A N5A C6A C7A -167.8(4)
O3B N5B C6B C5B 3.9(6)
O3B N5B C6B C7B -176.9(4)
O4A N5A C6A C5A -168.6(4)
O4A N5A C6A C7A 11.2(6)
O4B N5B C6B C5B -176.5(4)
O4B N5B C6B C7B 2.7(6)
O5A N6A C12A C11A -2.2(7)
O5A N6A C12A C13A 177.5(5)
O5B N6B C12B C11B 3.6(6)
O5B N6B C12B C13B -176.1(4)
O6A N6A C12A C11A 176.3(5)
O6A N6A C12A C13A -4.0(8)
O6B N6B C12B C11B -177.7(4)
O6B N6B C12B C13B 2.6(5)
O7A C19A C20A C15A 178.8(3)
O7A C21A C22A O8A 64.7(4)
O7B C19B C20B C15B 178.4(3)
O7B C21B C22B O8B -62(3)
O7B C21B C22C O8C -70(3)
O8A C23A C24A Rb1 -23.8(3)
O8A C23A C24A O9A -63.1(5)
O9A C25A C26A Rb1 -24.5(3)
O9A C25A C26A O10A -65.0(5)
O10A C27A C28A O11A -60.9(5)
O11A C18A C19A O7A 5.1(5)
O11A C18A C19A C20A -178.3(4)
O11B C18B C19B Rb1 -51.8(3)
O11B C18B C19B O7B -1.3(5)
O11B C18B C19B C20B 179.5(3)
N1A C15A C16A N3A -5.3(5)
N1A C15A C16A C17A 175.6(4)
N1A C15A C20A C19A -178.7(4)
N1B C15B C16B N3B -0.8(5)
N1B C15B C16B C17B -177.4(3)
N1B C15B C20B C19B 179.5(3)
N2A C3A C4A C5A 177.5(4)
N2A C3A C8A C7A -179.5(4)
N2B C3B C4B C5B 179.5(4)
N2B C3B C8B C7B -178.9(4)
N3A C16A C17A C18A -174.9(4)
N3B C16B C17B C18B -178.4(3)
N4A C9A C10A C11A 177.8(4)
N4A C9A C14A C13A -178.1(5)
N4B C9B C10B C11B 176.2(4)
N4B C9B C14B C13B -176.8(4)
N5A C6A C7A C8A 178.6(4)
N5B C6B C7B C8B -179.8(4)
N6A C12A C13A C14A 179.7(5)
N6B C12B C13B C14B 177.8(4)
C1A N1A C15A C16A 159.5(4)
C1A N1A C15A C20A -21.8(6)
C1A N2A C3A C4A 28.5(6)
C1A N2A C3A C8A -153.0(4)
C1B N1B C15B C16B -177.0(4)
C1B N1B C15B C20B 4.2(6)
C1B N2B C3B C4B -9.8(6)
C1B N2B C3B C8B 170.7(4)
C2A N3A C16A C15A 110.7(4)
C2A N3A C16A C17A -70.2(5)
C2A N4A C9A C10A 23.6(7)
C2A N4A C9A C14A -159.5(4)
C2B N3B C16B C15B 127.1(4)
C2B N3B C16B C17B -56.3(5)
C2B N4B C9B C10B 10.1(6)
C2B N4B C9B C14B -171.9(4)
C3A N2A C1A O1A -9.9(7)
C3A N2A C1A N1A 169.9(4)
C3A C4A C5A C6A 1.6(6)
C3B N2B C1B O1B 6.8(6)
C3B N2B C1B N1B -172.1(3)
C3B C4B C5B C6B -0.4(6)
C4A C3A C8A C7A -0.9(6)
C4A C5A C6A N5A 179.5(4)
C4A C5A C6A C7A -0.3(6)
C4B C3B C8B C7B 1.6(6)
C4B C5B C6B N5B -179.6(4)
C4B C5B C6B C7B 1.2(7)
C5A C6A C7A C8A -1.6(7)
C5B C6B C7B C8B -0.6(7)
C6A C7A C8A C3A 2.2(7)
C6B C7B C8B C3B -0.8(7)
C8A C3A C4A C5A -1.1(6)
C8B C3B C4B C5B -1.0(6)
C9A N4A C2A O2A -2.3(7)
C9A N4A C2A N3A 178.2(4)
C9A C10A C11A C12A -0.7(7)
C9B N4B C2B O2B 9.8(7)
C9B N4B C2B N3B -172.6(4)
C9B C10B C11B C12B 0.5(6)
C10A C9A C14A C13A -1.0(7)
C10A C11A C12A N6A -179.8(4)
C10A C11A C12A C13A 0.5(7)
C10B C9B C14B C13B 1.3(6)
C10B C11B C12B N6B -178.4(4)
C10B C11B C12B C13B 1.4(6)
C11A C12A C13A C14A -0.6(8)
C11B C12B C13B C14B -1.9(6)
C12A C13A C14A C9A 0.8(8)
C12B C13B C14B C9B 0.5(6)
C14A C9A C10A C11A 0.9(6)
C14B C9B C10B C11B -1.8(6)
C15A N1A C1A O1A 8.7(7)
C15A N1A C1A N2A -171.1(4)
C15A C16A C17A C18A 4.2(6)
C15B N1B C1B O1B 7.4(6)
C15B N1B C1B N2B -173.6(3)
C15B C16B C17B C18B -1.9(6)
C16A N3A C2A O2A -8.0(6)
C16A N3A C2A N4A 171.6(4)
C16A C15A C20A C19A 0.0(6)
C16A C17A C18A O11A 174.8(4)
C16A C17A C18A C19A -1.9(6)
C16B N3B C2B O2B 10.8(6)
C16B N3B C2B N4B -166.7(3)
C16B C15B C20B C19B 0.8(5)
C16B C17B C18B Rb1 99.0(4)
C16B C17B C18B O11B -177.1(3)
C16B C17B C18B C19B 0.2(6)
C17A C18A C19A O7A -177.9(4)
C17A C18A C19A C20A -1.3(6)
C17B C18B C19B Rb1 130.6(3)
C17B C18B C19B O7B -178.8(3)
C17B C18B C19B C20B 1.9(5)
C18A O11A C28A C27A -156.0(4)
C18A C19A C20A C15A 2.2(6)
C18B O11B C28B Rb1 -95.1(3)
C18B O11B C28B C27B -175.5(4)
C18B C19B C20B C15B -2.4(5)
C19A O7A C21A C22A 93.1(4)
C19B O7B C21B Rb1 104.1(3)
C19B O7B C21B C22B -179.6(19)
C19B O7B C21B C22C 173(2)
C20A C15A C16A N3A 175.9(3)
C20A C15A C16A C17A -3.2(6)
C20B C15B C16B N3B 178.0(3)
C20B C15B C16B C17B 1.4(5)
C21A O7A C19A C18A -124.5(4)
C21A O7A C19A C20A 58.8(5)
C21B O7B C19B Rb1 -105.2(3)
C21B O7B C19B C18B -167.1(3)
C21B O7B C19B C20B 12.1(5)
C22A O8A C23A C24A 176.3(4)
C23A O8A C22A C21A 177.2(3)
C24A O9A C25A C26A 172.3(3)
C25A O9A C24A Rb1 -138.8(4)
C25A O9A C24A C23A -80.3(4)
C26A O10A C27A C28A 175.9(3)
C27A O10A C26A Rb1 -134.0(4)
C27A O10A C26A C25A -76.9(4)
C27B O10B C26B Rb1 -161.5(19)
C27B O10B C26B C25B 132.6(14)
C27B O10C C26C C25C 158.9(12)
C28A O11A C18A C17A 0.2(6)
C28A O11A C18A C19A 177.0(4)
C28B O11B C18B Rb1 93.2(3)
C28B O11B C18B C17B -30.7(6)
C28B O11B C18B C19B 151.9(4)
C28B C27B O10B Rb1 11.9(11)
C28B C27B O10B C26B 172.0(13)
C28B C27B O10C Rb1 -19.0(7)
C28B C27B O10C C26C -160.9(10)
O8B C23B C24B Rb1 14.1(8)
O8B C23B C24B O9B 57.2(12)
O9B C25B C26B Rb1 17.5(8)
O9B C25B C26B O10B 58.1(15)
O10B C27B C28B Rb1 -8.2(8)
O10B C27B C28B O11B 55.6(9)
O10B C27B O10C Rb1 69(3)
O10B C27B O10C C26C -73(3)
C22B C21B C22C O8C -117(27)
C22B O8B C23B C24B -178(2)
C23B O8B C22B C21B 166.7(18)
C24B O9B C25B C26B 147.8(12)
C25B O9B C24B Rb1 -176.4(15)
C25B O9B C24B C23B 105.8(11)
O8C C23C C24C Rb1 -32.8(7)
O8C C23C C24C O9C -67.6(14)
O9C C25C C26C O10C -44(2)
O10C C27B C28B Rb1 14.1(5)
O10C C27B C28B O11B 77.9(6)
O10C C27B O10B Rb1 -88(3)
O10C C27B O10B C26B 72(3)
C22C C21B C22B O8B 74(24)
C22C O8C C23C Rb1 -143(3)
C22C O8C C23C C24C -96(3)
C23C O8C C22C C21B 166.5(19)
C24C O9C C25C Rb1 -124.9(14)
C24C O9C C25C C26C -85(2)
C25C O9C C24C Rb1 125.4(14)
C25C O9C C24C C23C 169.7(10)

loop_
_smtbx_masks_void_nr
_smtbx_masks_void_average_x
_smtbx_masks_void_average_y
_smtbx_masks_void_average_z
_smtbx_masks_void_volume
_smtbx_masks_void_count_electrons
1 0.000 0.500 0.500 159.9 35.4
2 0.000 0.500 0.000 149.5 40.0
